data_7134478
loop_
_publ_author_name
'Fan, Jinbin'
'Zhang, Luyong'
'Chen, Zilong'
'Li, Huimin'
'Yang, Zhihua'
'Yang, Yun'
'Zhang, Fangfang'
'Pan, Shilie'

_publ_section_title
;
 CsBO(OH)2: a new hydroxyborate with the rare [BO(OH)2] group and a deep
 ultraviolet cutoff edge
;
_journal_issue 45
_journal_name_full 'Chemical Communications'
_journal_page_first 8196
_journal_page_last 8199
_journal_paper_doi 10.1039/D5CC02270C
_journal_volume 61
_journal_year 2025
_chemical_formula_moiety 'B Cs H2 O3'
_chemical_formula_sum 'B Cs H2 O3'
_chemical_formula_weight 193.74
_space_group_crystal_system monoclinic
_space_group_IT_number 14
_space_group_name_Hall '-P 2yn'
_space_group_name_H-M_alt 'P 1 21/n 1'
_atom_sites_solution_hydrogens difmap
_atom_sites_solution_primary iterative
_audit_creation_date 2024-12-23
_audit_creation_method
;
Olex2 1.5-alpha
(compiled 2024.12.18 svn.re4d4a415 for OlexSys, GUI svn.r7107)
;
_audit_update_record
;
2025-01-05 deposited with the CCDC.	2025-04-29 downloaded from the CCDC.
;
_cell_angle_alpha 90
_cell_angle_beta 113.612(2)
_cell_angle_gamma 90
_cell_formula_units_Z 4
_cell_length_a 7.5268(4)
_cell_length_b 6.9794(4)
_cell_length_c 7.8192(4)
_cell_measurement_reflns_used 4361
_cell_measurement_temperature 273.15
_cell_measurement_theta_max 27.47
_cell_measurement_theta_min 2.92
_cell_volume 376.37(4)
_computing_cell_refinement 'SAINT V8.38A (Bruker, 2018)'
_computing_data_reduction 'SAINT V8.38A (Bruker, 2018)'
_computing_molecular_graphics 'Olex2 1.5-alpha (Dolomanov et al., 2009)'
_computing_publication_material 'Olex2 1.5-alpha (Dolomanov et al., 2009)'
_computing_structure_refinement 'SHELXL 2018/3 (Sheldrick, 2015)'
_computing_structure_solution 'olex2.solve 1.5-alpha (Bourhis et al., 2015)'
_diffrn_ambient_temperature 273.15
_diffrn_measured_fraction_theta_full 1.000
_diffrn_measured_fraction_theta_max 0.998
_diffrn_measurement_device_type 'Bruker APEX-II CCD'
_diffrn_measurement_method '\f and \w scans'
_diffrn_radiation_type MoK\a
_diffrn_radiation_wavelength 0.71073
_diffrn_reflns_av_R_equivalents 0.0393
_diffrn_reflns_av_unetI/netI 0.0238
_diffrn_reflns_Laue_measured_fraction_full 1.000
_diffrn_reflns_Laue_measured_fraction_max 0.998
_diffrn_reflns_limit_h_max 9
_diffrn_reflns_limit_h_min -9
_diffrn_reflns_limit_k_max 9
_diffrn_reflns_limit_k_min -9
_diffrn_reflns_limit_l_max 10
_diffrn_reflns_limit_l_min -10
_diffrn_reflns_number 6485
_diffrn_reflns_point_group_measured_fraction_full 1.000
_diffrn_reflns_point_group_measured_fraction_max 0.998
_diffrn_reflns_theta_full 25.242
_diffrn_reflns_theta_max 27.474
_diffrn_reflns_theta_min 3.175
_diffrn_source_current 1.4
_diffrn_source_power 0.07
_diffrn_source_voltage 50.0
_diffrn_standards_number 0
_exptl_absorpt_coefficient_mu 9.656
_exptl_absorpt_correction_T_max 0.7456
_exptl_absorpt_correction_T_min 0.4708
_exptl_absorpt_correction_type none
_exptl_absorpt_process_details
;
SADABS-2016/2 (Bruker,2016/2) was used for absorption correction.
wR2(int) was 0.1024 before and 0.0518 after correction.
The Ratio of minimum to maximum transmission is 0.6314.
The \l/2 correction factor is Not present.
;
_exptl_crystal_colour colourless
_exptl_crystal_colour_primary colourless
_exptl_crystal_density_diffrn 3.419
_exptl_crystal_description plate
_exptl_crystal_F_000 344
_refine_diff_density_max 0.517
_refine_diff_density_min -0.628
_refine_diff_density_rms 0.106
_refine_ls_extinction_coef 0.0020(6)
_refine_ls_extinction_expression Fc^*^=kFc[1+0.001xFc^2^\l^3^/sin(2\q)]^-1/4^
_refine_ls_extinction_method 'SHELXL-2018/3 (Sheldrick 2018)'
_refine_ls_goodness_of_fit_ref 1.086
_refine_ls_hydrogen_treatment refall
_refine_ls_matrix_type full
_refine_ls_number_parameters 55
_refine_ls_number_reflns 864
_refine_ls_number_restraints 4
_refine_ls_restrained_S_all 1.145
_refine_ls_R_factor_all 0.0190
_refine_ls_R_factor_gt 0.0162
_refine_ls_shift/su_max 0.001
_refine_ls_shift/su_mean 0.000
_refine_ls_structure_factor_coef Fsqd
_refine_ls_weighting_details 'w=1/[\s^2^(Fo^2^)+(0.0149P)^2^+0.2834P] where P=(Fo^2^+2Fc^2^)/3'
_refine_ls_weighting_scheme calc
_refine_ls_wR_factor_gt 0.0388
_refine_ls_wR_factor_ref 0.0396
_reflns_Friedel_coverage 0.000
_reflns_number_gt 799
_reflns_number_total 864
_reflns_threshold_expression 'I > 2\s(I)'
_cod_data_source_file d5cc02270c2.cif
_cod_data_source_block cboh
_cod_depositor_comments 'Adding full bibliography for 7134478.cif.'
_cod_database_code 7134478
_shelx_shelxl_version_number 2018/3
_shelx_space_group_comment
;
The symmetry employed for this shelxl refinement is uniquely defined
by the following loop, which should always be used as a source of
symmetry information in preference to the above space-group names.
They are only intended as comments.
;
_olex2_refinement_description
;
1. Restrained distances
 O3-H3 = O1-H1
 0.9 with sigma of 0.01
 H1-O1
 1 with sigma of 0.01
 O3-H3
 1 with sigma of 0.01
;
_olex2_submission_special_instructions 'No special instructions were received'

loop_
_space_group_symop_operation_xyz
'x, y, z'
'-x+1/2, y+1/2, -z+1/2'
'-x, -y, -z'
'x-1/2, -y-1/2, z-1/2'

loop_
_atom_site_label
_atom_site_type_symbol
_atom_site_fract_x
_atom_site_fract_y
_atom_site_fract_z
_atom_site_U_iso_or_equiv
_atom_site_adp_type
_atom_site_occupancy
_atom_site_site_symmetry_order
_atom_site_calc_flag
_atom_site_refinement_flags_posn
_atom_site_refinement_flags_adp
_atom_site_refinement_flags_occupancy
_atom_site_disorder_assembly
_atom_site_disorder_group
Cs1 Cs 0.15725(3) 0.63894(2) 0.87994(2) 0.02981(10) Uani 1 1 d . . . . .
O3 O 0.1023(3) 0.7408(3) 0.4612(3) 0.0303(5) Uani 1 1 d D . . . .
O2 O 0.4072(4) 0.6032(3) 0.6412(3) 0.0345(5) Uani 1 1 d . . . . .
O1 O 0.2610(3) 0.5555(3) 0.3117(3) 0.0315(5) Uani 1 1 d D . . . .
B1 B 0.2624(5) 0.6333(4) 0.4765(5) 0.0230(6) Uani 1 1 d . . . . .
H3 H 0.025(5) 0.778(6) 0.338(2) 0.054(11) Uiso 1 1 d D . . . .
H1 H 0.379(3) 0.490(6) 0.336(6) 0.072(13) Uiso 1 1 d D . . . .

loop_
_atom_site_aniso_label
_atom_site_aniso_U_11
_atom_site_aniso_U_22
_atom_site_aniso_U_33
_atom_site_aniso_U_23
_atom_site_aniso_U_13
_atom_site_aniso_U_12
Cs1 0.02959(14) 0.03054(13) 0.03169(14) 0.00138(6) 0.01477(10) -0.00034(7)
O3 0.0327(12) 0.0354(11) 0.0243(10) 0.0046(8) 0.0130(9) 0.0105(8)
O2 0.0260(11) 0.0486(12) 0.0248(11) -0.0079(9) 0.0057(9) 0.0069(10)
O1 0.0296(12) 0.0391(11) 0.0224(10) -0.0053(8) 0.0070(9) 0.0068(9)
B1 0.0237(17) 0.0209(13) 0.0243(16) -0.0014(10) 0.0094(14) -0.0038(11)

loop_
_atom_type_symbol
_atom_type_description
_atom_type_scat_dispersion_real
_atom_type_scat_dispersion_imag
_atom_type_scat_source
B B 0.0013 0.0007 'International Tables Vol C Tables 4.2.6.8 and 6.1.1.4'
Cs Cs -0.3680 2.1192 'International Tables Vol C Tables 4.2.6.8 and 6.1.1.4'
H H 0.0000 0.0000 'International Tables Vol C Tables 4.2.6.8 and 6.1.1.4'
O O 0.0106 0.0060 'International Tables Vol C Tables 4.2.6.8 and 6.1.1.4'

loop_
_geom_angle_atom_site_label_1
_geom_angle_atom_site_label_2
_geom_angle_atom_site_label_3
_geom_angle
_geom_angle_site_symmetry_1
_geom_angle_site_symmetry_3
_geom_angle_publ_flag
O3 Cs1 O3 81.05(4) . 4_676 ?
O3 Cs1 O3 113.59(4) . 2_546 ?
O3 Cs1 O3 77.05(5) 4_676 2_546 ?
O3 Cs1 O2 76.89(5) . 2_556 ?
O3 Cs1 O2 82.81(6) 4_676 2_556 ?
O3 Cs1 O1 120.07(5) 2_546 2_556 ?
O3 Cs1 O1 77.23(5) 4_676 2_556 ?
O3 Cs1 O1 114.45(5) . 2_556 ?
O3 Cs1 O1 87.48(5) . 4_576 ?
O3 Cs1 O1 127.90(5) 4_676 4_576 ?
O3 Cs1 O1 151.02(5) 2_546 4_576 ?
O3 Cs1 B1 70.22(7) 4_676 2_556 ?
O3 Cs1 B1 92.38(6) 2_546 . ?
O3 Cs1 B1 21.98(6) 2_546 2_546 ?
O3 Cs1 B1 134.07(7) 2_546 2_556 ?
O3 Cs1 B1 117.51(6) . 2_546 ?
O3 Cs1 B1 99.03(7) 4_676 2_546 ?
O3 Cs1 B1 22.94(6) . . ?
O3 Cs1 B1 66.32(6) 4_676 . ?
O3 Cs1 B1 92.44(6) . 2_556 ?
O2 Cs1 O3 155.15(6) 2_556 2_546 ?
O2 Cs1 O3 43.62(5) . . ?
O2 Cs1 O3 77.70(5) . 2_546 ?
O2 Cs1 O3 47.48(5) . 4_676 ?
O2 Cs1 O2 99.23(5) . 2_556 ?
O2 Cs1 O1 113.51(6) . 3_566 ?
O2 Cs1 O1 45.13(5) 2_556 4_576 ?
O2 Cs1 O1 39.69(5) 2_556 2_556 ?
O2 Cs1 O1 128.91(5) . 4_576 ?
O2 Cs1 O1 131.34(6) . 1_556 ?
O2 Cs1 O1 118.04(5) . 2_556 ?
O2 Cs1 B1 165.61(7) 2_556 2_546 ?
O2 Cs1 B1 21.86(7) . . ?
O2 Cs1 B1 92.33(7) . 2_546 ?
O2 Cs1 B1 92.72(6) 2_556 . ?
O2 Cs1 B1 21.60(6) 2_556 2_556 ?
O2 Cs1 B1 101.25(7) . 2_556 ?
O1 Cs1 O3 85.16(5) 3_566 . ?
O1 Cs1 O3 92.51(5) 1_556 4_676 ?
O1 Cs1 O3 65.25(5) 1_556 2_546 ?
O1 Cs1 O3 173.51(6) 1_556 . ?
O1 Cs1 O3 160.56(5) 3_566 4_676 ?
O1 Cs1 O3 96.22(5) 3_566 2_546 ?
O1 Cs1 O2 101.67(5) 1_556 2_556 ?
O1 Cs1 O2 107.38(6) 3_566 2_556 ?
O1 Cs1 O1 62.93(3) 1_556 2_556 ?
O1 Cs1 O1 121.27(6) 3_566 2_556 ?
O1 Cs1 O1 64.637(17) 3_566 4_576 ?
O1 Cs1 O1 95.96(5) 1_556 4_576 ?
O1 Cs1 O1 101.28(5) 3_566 1_556 ?
O1 Cs1 O1 61.94(6) 4_576 2_556 ?
O1 Cs1 B1 110.39(6) 4_576 . ?
O1 Cs1 B1 152.81(7) 1_556 . ?
O1 Cs1 B1 96.15(6) 3_566 . ?
O1 Cs1 B1 84.61(6) 1_556 2_556 ?
O1 Cs1 B1 126.57(6) 2_556 2_546 ?
O1 Cs1 B1 64.06(6) 1_556 2_546 ?
O1 Cs1 B1 130.65(6) 4_576 2_546 ?
O1 Cs1 B1 124.29(6) 3_566 2_556 ?
O1 Cs1 B1 75.31(7) 3_566 2_546 ?
O1 Cs1 B1 59.65(6) 4_576 2_556 ?
B1 Cs1 O1 123.71(5) . 2_556 ?
B1 Cs1 O1 22.09(6) 2_556 2_556 ?
B1 Cs1 B1 146.80(10) 2_556 2_546 ?
B1 Cs1 B1 102.62(7) . 2_556 ?
B1 Cs1 B1 101.11(7) . 2_546 ?
Cs1 O3 Cs1 87.62(5) . 4_575 ?
Cs1 O3 Cs1 158.35(6) 2_556 3_566 ?
Cs1 O3 Cs1 80.78(5) 4_575 3_566 ?
Cs1 O3 Cs1 88.59(5) . 2_556 ?
Cs1 O3 Cs1 102.95(5) 4_575 2_556 ?
Cs1 O3 Cs1 112.98(6) . 3_566 ?
Cs1 O3 H3 62(3) 3_566 . ?
Cs1 O3 H3 100(3) 2_556 . ?
Cs1 O3 H3 64(2) 4_575 . ?
Cs1 O3 H3 152(2) . . ?
B1 O3 Cs1 161.44(17) . 4_575 ?
B1 O3 Cs1 82.18(15) . 3_566 ?
B1 O3 Cs1 95.61(16) . 2_556 ?
B1 O3 Cs1 92.29(16) . . ?
B1 O3 H3 113(2) . . ?
Cs1 O2 Cs1 123.03(6) 2_546 4_675 ?
Cs1 O2 Cs1 146.70(7) . 4_675 ?
Cs1 O2 Cs1 89.82(6) . 2_546 ?
Cs1 O2 Cs1 81.39(5) . 2_556 ?
Cs1 O2 Cs1 165.39(8) 2_546 2_556 ?
Cs1 O2 Cs1 65.35(4) 4_675 2_556 ?
B1 O2 Cs1 96.29(18) . . ?
B1 O2 Cs1 93.44(16) . 2_546 ?
B1 O2 Cs1 77.97(16) . 4_675 ?
B1 O2 Cs1 76.08(15) . 2_556 ?
Cs1 O1 Cs1 78.72(5) 3_566 1_554 ?
Cs1 O1 Cs1 118.06(6) 4_675 2_546 ?
Cs1 O1 Cs1 81.15(5) 3_566 2_546 ?
Cs1 O1 Cs1 160.29(7) 3_566 4_675 ?
Cs1 O1 Cs1 83.33(5) 1_554 4_675 ?
Cs1 O1 Cs1 138.05(6) 1_554 2_546 ?
Cs1 O1 H1 97(3) 1_554 . ?
Cs1 O1 H1 66(3) 2_546 . ?
Cs1 O1 H1 66(3) 4_675 . ?
Cs1 O1 H1 124(3) 3_566 . ?
B1 O1 Cs1 76.34(14) . 2_546 ?
B1 O1 Cs1 144.36(17) . 1_554 ?
B1 O1 Cs1 86.08(16) . 4_675 ?
B1 O1 Cs1 103.90(17) . 3_566 ?
B1 O1 H1 110(3) . . ?
Cs1 B1 Cs1 115.22(9) 2_546 4_675 ?
Cs1 B1 Cs1 74.64(5) 2_546 3_566 ?
Cs1 B1 Cs1 124.53(9) 4_675 3_566 ?
Cs1 B1 Cs1 77.64(6) . 2_556 ?
Cs1 B1 Cs1 146.80(10) 2_546 2_556 ?
Cs1 B1 Cs1 131.25(9) . 4_675 ?
Cs1 B1 Cs1 66.63(5) 2_556 4_675 ?
Cs1 B1 Cs1 104.06(8) . 3_566 ?
Cs1 B1 Cs1 133.90(9) 2_556 3_566 ?
Cs1 B1 Cs1 78.64(6) . 2_546 ?
O3 B1 Cs1 64.77(15) . . ?
O3 B1 Cs1 119.44(16) . 4_675 ?
O3 B1 Cs1 76.56(16) . 3_566 ?
O3 B1 Cs1 125.31(18) . 2_546 ?
O3 B1 Cs1 62.41(14) . 2_556 ?
O3 B1 O1 116.6(3) . . ?
O2 B1 Cs1 64.96(14) . 2_546 ?
O2 B1 Cs1 83.39(15) . 2_556 ?
O2 B1 Cs1 138.90(18) . 3_566 ?
O2 B1 Cs1 61.85(15) . . ?
O2 B1 Cs1 81.49(18) . 4_675 ?
O2 B1 O3 121.1(3) . . ?
O2 B1 O1 122.3(3) . . ?
O1 B1 Cs1 55.13(15) . 3_566 ?
O1 B1 Cs1 71.87(16) . 4_675 ?
O1 B1 Cs1 81.57(14) . 2_546 ?
O1 B1 Cs1 126.51(17) . 2_556 ?
O1 B1 Cs1 154.75(18) . . ?

loop_
_geom_bond_atom_site_label_1
_geom_bond_atom_site_label_2
_geom_bond_distance
_geom_bond_site_symmetry_2
_geom_bond_publ_flag
Cs1 O3 3.277(2) 2_546 ?
Cs1 O3 3.259(2) 4_676 ?
Cs1 O3 3.2110(19) . ?
Cs1 O2 3.146(2) . ?
Cs1 O2 3.271(2) 2_556 ?
Cs1 O1 3.196(2) 3_566 ?
Cs1 O1 3.668(2) 2_556 ?
Cs1 O1 3.199(2) 1_556 ?
Cs1 O1 3.529(2) 4_576 ?
Cs1 B1 3.679(3) 2_546 ?
Cs1 B1 3.603(3) 2_556 ?
Cs1 B1 3.547(3) . ?
O3 B1 1.384(4) . ?
O3 H3 0.943(7) . ?
O2 B1 1.329(4) . ?
O1 B1 1.394(4) . ?
O1 H1 0.945(7) . ?

loop_
_geom_torsion_atom_site_label_1
_geom_torsion_atom_site_label_2
_geom_torsion_atom_site_label_3
_geom_torsion_atom_site_label_4
_geom_torsion
_geom_torsion_site_symmetry_1
_geom_torsion_site_symmetry_2
_geom_torsion_site_symmetry_3
_geom_torsion_site_symmetry_4
_geom_torsion_publ_flag
Cs1 O3 B1 Cs1 88.81(6) 2_556 . . . ?
Cs1 O3 B1 Cs1 158.31(6) 3_566 . . 2_556 ?
Cs1 O3 B1 Cs1 122.30(15) 3_566 . . 4_675 ?
Cs1 O3 B1 Cs1 -112.88(6) 3_566 . . . ?
Cs1 O3 B1 Cs1 145.8(4) 4_575 . . 4_675 ?
Cs1 O3 B1 Cs1 53.08(19) . . . 2_546 ?
Cs1 O3 B1 Cs1 23.5(5) 4_575 . . 3_566 ?
Cs1 O3 B1 Cs1 -36.2(7) 4_575 . . 2_546 ?
Cs1 O3 B1 Cs1 -124.82(14) . . . 4_675 ?
Cs1 O3 B1 Cs1 141.89(16) 2_556 . . 2_546 ?
Cs1 O3 B1 Cs1 -36.02(17) 2_556 . . 4_675 ?
Cs1 O3 B1 Cs1 -59.80(17) 3_566 . . 2_546 ?
Cs1 O3 B1 Cs1 112.88(6) . . . 3_566 ?
Cs1 O3 B1 Cs1 -88.81(6) . . . 2_556 ?
Cs1 O3 B1 Cs1 -158.31(6) 2_556 . . 3_566 ?
Cs1 O3 B1 Cs1 -178.1(6) 4_575 . . 2_556 ?
Cs1 O3 B1 Cs1 -89.3(5) 4_575 . . . ?
Cs1 O3 B1 O2 -26.6(3) . . . . ?
Cs1 O3 B1 O2 62.2(3) 2_556 . . . ?
Cs1 O3 B1 O2 -116.0(5) 4_575 . . . ?
Cs1 O3 B1 O2 -139.5(3) 3_566 . . . ?
Cs1 O3 B1 O1 151.9(2) . . . . ?
Cs1 O3 B1 O1 39.0(2) 3_566 . . . ?
Cs1 O3 B1 O1 62.6(6) 4_575 . . . ?
Cs1 O3 B1 O1 -119.3(2) 2_556 . . . ?
Cs1 O2 B1 Cs1 -123.06(6) 2_546 . . 4_675 ?
Cs1 O2 B1 Cs1 146.75(7) . . . 4_675 ?
Cs1 O2 B1 Cs1 -79.48(6) 2_556 . . . ?
Cs1 O2 B1 Cs1 67.27(4) 2_556 . . 4_675 ?
Cs1 O2 B1 Cs1 -169.68(6) 2_556 . . 2_546 ?
Cs1 O2 B1 Cs1 -78.8(3) . . . 3_566 ?
Cs1 O2 B1 Cs1 123.06(6) 4_675 . . 2_546 ?
Cs1 O2 B1 Cs1 11.4(3) 2_546 . . 3_566 ?
Cs1 O2 B1 Cs1 -67.27(4) 4_675 . . 2_556 ?
Cs1 O2 B1 Cs1 134.4(3) 4_675 . . 3_566 ?
Cs1 O2 B1 Cs1 -146.75(7) 4_675 . . . ?
Cs1 O2 B1 Cs1 79.48(6) . . . 2_556 ?
Cs1 O2 B1 Cs1 -90.19(8) . . . 2_546 ?
Cs1 O2 B1 Cs1 -158.3(3) 2_556 . . 3_566 ?
Cs1 O2 B1 Cs1 169.68(6) 2_546 . . 2_556 ?
Cs1 O2 B1 Cs1 90.19(8) 2_546 . . . ?
Cs1 O2 B1 O3 -52.1(2) 2_556 . . . ?
Cs1 O2 B1 O3 117.6(2) 2_546 . . . ?
Cs1 O2 B1 O3 -119.4(2) 4_675 . . . ?
Cs1 O2 B1 O3 27.4(3) . . . . ?
Cs1 O2 B1 O1 -151.1(2) . . . . ?
Cs1 O2 B1 O1 62.2(2) 4_675 . . . ?
Cs1 O2 B1 O1 -60.9(3) 2_546 . . . ?
Cs1 O2 B1 O1 129.4(3) 2_556 . . . ?
Cs1 O1 B1 Cs1 120.12(5) 2_546 . . 4_675 ?
Cs1 O1 B1 Cs1 167.1(3) 1_554 . . 2_546 ?
Cs1 O1 B1 Cs1 40.39(19) 4_675 . . 2_556 ?
Cs1 O1 B1 Cs1 -77.10(8) 2_546 . . 3_566 ?
Cs1 O1 B1 Cs1 -122.39(17) 3_566 . . 2_556 ?
Cs1 O1 B1 Cs1 162.77(9) 4_675 . . 3_566 ?
Cs1 O1 B1 Cs1 -162.77(9) 3_566 . . 4_675 ?
Cs1 O1 B1 Cs1 38.5(5) 3_566 . . . ?
Cs1 O1 B1 Cs1 -120.12(5) 4_675 . . 2_546 ?
Cs1 O1 B1 Cs1 128.4(4) 1_554 . . . ?
Cs1 O1 B1 Cs1 -32.4(4) 1_554 . . 2_556 ?
Cs1 O1 B1 Cs1 -158.8(5) 4_675 . . . ?
Cs1 O1 B1 Cs1 160.5(2) 2_546 . . 2_556 ?
Cs1 O1 B1 Cs1 -38.6(4) 2_546 . . . ?
Cs1 O1 B1 Cs1 -72.8(3) 1_554 . . 4_675 ?
Cs1 O1 B1 Cs1 77.10(8) 3_566 . . 2_546 ?
Cs1 O1 B1 Cs1 90.0(3) 1_554 . . 3_566 ?
Cs1 O1 B1 O3 -125.4(2) 2_546 . . . ?
Cs1 O1 B1 O3 -48.3(2) 3_566 . . . ?
Cs1 O1 B1 O3 114.5(2) 4_675 . . . ?
Cs1 O1 B1 O3 41.7(4) 1_554 . . . ?
Cs1 O1 B1 O2 -139.8(2) 1_554 . . . ?
Cs1 O1 B1 O2 53.1(2) 2_546 . . . ?
Cs1 O1 B1 O2 130.3(2) 3_566 . . . ?
Cs1 O1 B1 O2 -67.0(3) 4_675 . . . ?
